data_2216284
loop_
_publ_author_name
'Chun-Sen Liu'
'Xue-Song Shi'

_publ_section_title '[1-Benzyl-3-(2-pyridyl)-1<i>H</i>-pyrazole-\k^2^<i>N</i>^2^,<i>N</i>^3^]dichloridopalladium(II)'
_journal_coeditor_code BT2570
_journal_issue 12
_journal_name_full 'Acta Crystallographica Section E'
_journal_page_first m2892
_journal_page_last m2892
_journal_paper_doi 10.1107/S1600536807054049
_journal_volume 63
_journal_year 2007
_chemical_formula_iupac '[Pd Cl2 (C15 H13 N3)]'
_chemical_formula_moiety 'C15 H13 Cl2 N3 Pd'
_chemical_formula_sum 'C15 H13 Cl2 N3 Pd'
_chemical_formula_weight 412.58
_chemical_name_systematic
;
[1-Benzyl-3-(2-pyridyl)-1<i>H</i>-pyrazole-
\k^2^<i>N</i>^2^,<i>N</i>^3^]dichloridopalladium(II)
;
_space_group_IT_number 15
_symmetry_cell_setting monoclinic
_symmetry_space_group_name_Hall '-C 2yc'
_symmetry_space_group_name_H-M 'C 1 2/c 1'
_atom_sites_solution_hydrogens geom
_atom_sites_solution_primary direct
_atom_sites_solution_secondary difmap
_audit_creation_method SHELXL-97
_cell_angle_alpha 90.00
_cell_angle_beta 98.356(5)
_cell_angle_gamma 90.00
_cell_formula_units_Z 8
_cell_length_a 19.965(6)
_cell_length_b 8.958(3)
_cell_length_c 17.482(6)
_cell_measurement_reflns_used 831
_cell_measurement_temperature 293(2)
_cell_measurement_theta_max 26.4228
_cell_measurement_theta_min 2.6958
_cell_volume 3093.4(18)
_computing_cell_refinement 'SAINT (Bruker, 1998)'
_computing_data_collection 'SMART (Bruker, 1998)'
_computing_data_reduction SAINT
_computing_molecular_graphics 'SHELXTL (Bruker, 1998)'
_computing_publication_material 'SHELXTL and PLATON (Spek, 2003)'
_computing_structure_refinement 'SHELXL97 (Sheldrick, 1997)'
_computing_structure_solution 'SHELXS97 (Sheldrick, 1997)'
_diffrn_ambient_temperature 293(2)
_diffrn_measured_fraction_theta_full 0.995
_diffrn_measured_fraction_theta_max 0.995
_diffrn_measurement_device_type 'Bruker SMART CCD area-detector'
_diffrn_measurement_method '\f and \w scans'
_diffrn_radiation_monochromator graphite
_diffrn_radiation_source 'fine-focus sealed tube'
_diffrn_radiation_type MoK\a
_diffrn_radiation_wavelength 0.71073
_diffrn_reflns_av_R_equivalents 0.0344
_diffrn_reflns_av_sigmaI/netI 0.0401
_diffrn_reflns_limit_h_max 24
_diffrn_reflns_limit_h_min -23
_diffrn_reflns_limit_k_max 11
_diffrn_reflns_limit_k_min -11
_diffrn_reflns_limit_l_max 21
_diffrn_reflns_limit_l_min -15
_diffrn_reflns_number 8670
_diffrn_reflns_theta_full 26.44
_diffrn_reflns_theta_max 26.44
_diffrn_reflns_theta_min 2.06
_diffrn_standards_decay_% 0
_diffrn_standards_interval_count 0
_diffrn_standards_interval_time 0
_diffrn_standards_number 0
_exptl_absorpt_coefficient_mu 1.540
_exptl_absorpt_correction_T_max 0.8489
_exptl_absorpt_correction_T_min 0.7585
_exptl_absorpt_correction_type multi-scan
_exptl_absorpt_process_details '(SADABS; Bruker, 1998)'
_exptl_crystal_colour yellow
_exptl_crystal_density_diffrn 1.772
_exptl_crystal_density_method 'not measured'
_exptl_crystal_description block
_exptl_crystal_F_000 1632
_exptl_crystal_size_max 0.19
_exptl_crystal_size_mid 0.15
_exptl_crystal_size_min 0.11
_refine_diff_density_max 0.444
_refine_diff_density_min -0.488
_refine_ls_extinction_method none
_refine_ls_goodness_of_fit_ref 1.019
_refine_ls_hydrogen_treatment constr
_refine_ls_matrix_type full
_refine_ls_number_parameters 190
_refine_ls_number_reflns 3163
_refine_ls_number_restraints 0
_refine_ls_restrained_S_all 1.019
_refine_ls_R_factor_all 0.0487
_refine_ls_R_factor_gt 0.0294
_refine_ls_shift/su_max 0.001
_refine_ls_shift/su_mean 0.000
_refine_ls_structure_factor_coef Fsqd
_refine_ls_weighting_details 'calc w=1/[\s^2^(Fo^2^)+(0.0537P)^2^] where P=(Fo^2^+2Fc^2^)/3'
_refine_ls_weighting_scheme calc
_refine_ls_wR_factor_gt 0.0708
_refine_ls_wR_factor_ref 0.0908
_reflns_number_gt 2508
_reflns_number_total 3163
_reflns_threshold_expression I>2\s(I)
_cod_data_source_file bt2570.cif
_cod_data_source_block I
_cod_original_cell_volume 3093.4(17)
_cod_original_sg_symbol_H-M 'C 2/c'
_cod_database_code 2216284
_cod_database_fobs_code 2216284

loop_
_symmetry_equiv_pos_as_xyz
'x, y, z'
'-x, y, -z+1/2'
'x+1/2, y+1/2, z'
'-x+1/2, y+1/2, -z+1/2'
'-x, -y, -z'
'x, -y, z-1/2'
'-x+1/2, -y+1/2, -z'
'x+1/2, -y+1/2, z-1/2'

loop_
_atom_site_type_symbol
_atom_site_label
_atom_site_fract_x
_atom_site_fract_y
_atom_site_fract_z
_atom_site_U_iso_or_equiv
_atom_site_adp_type
_atom_site_calc_flag
_atom_site_refinement_flags
_atom_site_occupancy
Pd Pd1 0.420580(14) 0.88810(3) 0.548219(17) 0.02885(12) Uani d . 1
C C1 0.29531(19) 0.7276(4) 0.3303(2) 0.0326(9) Uani d . 1
C C2 0.2583(2) 0.6509(5) 0.2711(3) 0.0488(12) Uani d . 1
H H2A 0.2230 0.5893 0.2808 0.059 Uiso calc R 1
C C3 0.2736(3) 0.6651(7) 0.1953(3) 0.0655(15) Uani d . 1
H H3A 0.2483 0.6133 0.1548 0.079 Uiso calc R 1
C C4 0.3257(3) 0.7553(5) 0.1814(3) 0.0588(14) Uani d . 1
H H4A 0.3357 0.7655 0.1314 0.071 Uiso calc R 1
C C5 0.3630(3) 0.8305(5) 0.2408(3) 0.0540(12) Uani d . 1
H H5A 0.3986 0.8911 0.2312 0.065 Uiso calc R 1
C C6 0.3481(2) 0.8170(5) 0.3150(2) 0.0413(10) Uani d . 1
H H6A 0.3738 0.8686 0.3552 0.050 Uiso calc R 1
C C7 0.27897(19) 0.7142(5) 0.4114(2) 0.0360(9) Uani d . 1
H H7A 0.2769 0.8133 0.4333 0.043 Uiso calc R 1
H H7B 0.2347 0.6686 0.4098 0.043 Uiso calc R 1
C C8 0.3326(2) 0.4749(4) 0.4638(2) 0.0403(10) Uani d . 1
H H8A 0.3025 0.4099 0.4350 0.048 Uiso calc R 1
C C9 0.3871(2) 0.4338(4) 0.5144(2) 0.0411(10) Uani d . 1
H H9A 0.4016 0.3373 0.5274 0.049 Uiso calc R 1
C C10 0.41689(19) 0.5672(4) 0.5427(2) 0.0321(9) Uani d . 1
C C11 0.4763(2) 0.6006(4) 0.5991(2) 0.0328(9) Uani d . 1
C C12 0.5161(2) 0.4936(5) 0.6407(3) 0.0456(11) Uani d . 1
H H12A 0.5059 0.3929 0.6332 0.055 Uiso calc R 1
C C13 0.5704(2) 0.5360(5) 0.6926(3) 0.0519(12) Uani d . 1
H H13A 0.5969 0.4649 0.7215 0.062 Uiso calc R 1
C C14 0.5853(2) 0.6851(6) 0.7015(3) 0.0602(14) Uani d . 1
H H14A 0.6227 0.7163 0.7357 0.072 Uiso calc R 1
C C15 0.5440(2) 0.7882(5) 0.6588(3) 0.0554(13) Uani d . 1
H H15A 0.5541 0.8891 0.6653 0.066 Uiso calc R 1
N N1 0.32876(16) 0.6254(3) 0.46161(18) 0.0330(7) Uani d . 1
N N2 0.38106(15) 0.6844(3) 0.51007(17) 0.0284(7) Uani d . 1
N N3 0.49013(16) 0.7480(4) 0.60870(19) 0.0352(8) Uani d . 1
Cl Cl1 0.33790(5) 1.04250(11) 0.48807(6) 0.0442(3) Uani d . 1
Cl Cl2 0.47619(5) 1.09442(11) 0.59927(7) 0.0451(3) Uani d . 1

loop_
_atom_site_aniso_label
_atom_site_aniso_U_11
_atom_site_aniso_U_22
_atom_site_aniso_U_33
_atom_site_aniso_U_12
_atom_site_aniso_U_13
_atom_site_aniso_U_23
Pd1 0.03081(18) 0.02245(16) 0.03280(18) -0.00040(12) 0.00294(12) 0.00010(12)
C1 0.032(2) 0.031(2) 0.033(2) 0.0043(16) -0.0004(17) -0.0011(16)
C2 0.043(3) 0.056(3) 0.044(3) -0.008(2) -0.006(2) 0.000(2)
C3 0.070(4) 0.080(4) 0.039(3) 0.011(3) -0.016(3) -0.013(3)
C4 0.084(4) 0.062(3) 0.032(2) 0.028(3) 0.011(3) 0.008(2)
C5 0.070(3) 0.044(3) 0.053(3) 0.003(2) 0.025(3) 0.006(2)
C6 0.046(2) 0.040(2) 0.039(2) -0.004(2) 0.010(2) -0.0039(19)
C7 0.029(2) 0.042(2) 0.037(2) -0.0048(17) 0.0017(17) -0.0012(18)
C8 0.051(3) 0.031(2) 0.037(2) -0.0148(19) 0.002(2) -0.0025(18)
C9 0.058(3) 0.026(2) 0.040(2) -0.0046(19) 0.006(2) 0.0003(18)
C10 0.039(2) 0.0260(18) 0.031(2) -0.0008(17) 0.0058(18) 0.0038(16)
C11 0.038(2) 0.028(2) 0.033(2) 0.0037(17) 0.0070(18) 0.0014(17)
C12 0.054(3) 0.034(2) 0.048(3) 0.006(2) 0.005(2) 0.004(2)
C13 0.046(3) 0.051(3) 0.056(3) 0.018(2) -0.003(2) 0.012(2)
C14 0.042(3) 0.058(3) 0.073(3) 0.006(2) -0.017(3) 0.004(3)
C15 0.045(3) 0.042(3) 0.074(3) -0.006(2) -0.010(2) -0.003(2)
N1 0.0356(18) 0.0317(18) 0.0306(17) -0.0065(14) 0.0011(14) 0.0006(14)
N2 0.0304(16) 0.0243(16) 0.0299(16) -0.0011(14) 0.0025(14) 0.0011(13)
N3 0.0330(18) 0.0292(17) 0.0414(19) 0.0007(14) -0.0017(15) 0.0014(14)
Cl1 0.0472(6) 0.0307(5) 0.0503(6) 0.0081(5) -0.0079(5) -0.0003(5)
Cl2 0.0428(6) 0.0265(5) 0.0632(7) -0.0029(4) -0.0012(5) -0.0093(5)

loop_
_atom_type_symbol
_atom_type_description
_atom_type_scat_dispersion_real
_atom_type_scat_dispersion_imag
_atom_type_scat_source
C C 0.0033 0.0016 'International Tables Vol C Tables 4.2.6.8 and 6.1.1.4'
H H 0.0000 0.0000 'International Tables Vol C Tables 4.2.6.8 and 6.1.1.4'
N N 0.0061 0.0033 'International Tables Vol C Tables 4.2.6.8 and 6.1.1.4'
Pd Pd -0.9988 1.0072 'International Tables Vol C Tables 4.2.6.8 and 6.1.1.4'
Cl Cl 0.1484 0.1585 'International Tables Vol C Tables 4.2.6.8 and 6.1.1.4'

loop_
_geom_angle_atom_site_label_1
_geom_angle_atom_site_label_2
_geom_angle_atom_site_label_3
_geom_angle
_geom_angle_publ_flag
N3 Pd1 N2 79.81(12) yes
N3 Pd1 Cl2 92.28(10) yes
N2 Pd1 Cl2 172.08(9) yes
N3 Pd1 Cl1 175.60(10) yes
N2 Pd1 Cl1 99.78(9) yes
Cl2 Pd1 Cl1 88.14(4) yes
C2 C1 C6 119.3(4) ?
C2 C1 C7 120.4(4) ?
C6 C1 C7 120.3(3) ?
C1 C2 C3 120.0(4) ?
C1 C2 H2A 120.0 ?
C3 C2 H2A 120.0 ?
C4 C3 C2 119.7(5) ?
C4 C3 H3A 120.2 ?
C2 C3 H3A 120.2 ?
C5 C4 C3 120.2(5) ?
C5 C4 H4A 119.9 ?
C3 C4 H4A 119.9 ?
C4 C5 C6 120.3(5) ?
C4 C5 H5A 119.8 ?
C6 C5 H5A 119.8 ?
C5 C6 C1 120.5(4) ?
C5 C6 H6A 119.7 ?
C1 C6 H6A 119.7 ?
N1 C7 C1 112.8(3) ?
N1 C7 H7A 109.0 ?
C1 C7 H7A 109.0 ?
N1 C7 H7B 109.0 ?
C1 C7 H7B 109.0 ?
H7A C7 H7B 107.8 ?
C9 C8 N1 109.1(3) ?
C9 C8 H8A 125.4 ?
N1 C8 H8A 125.4 ?
C8 C9 C10 105.2(4) ?
C8 C9 H9A 127.4 ?
C10 C9 H9A 127.4 ?
N2 C10 C9 110.1(3) ?
N2 C10 C11 117.1(3) ?
C9 C10 C11 132.8(4) ?
N3 C11 C12 121.3(4) ?
N3 C11 C10 114.5(3) ?
C12 C11 C10 124.2(4) ?
C13 C12 C11 119.9(4) ?
C13 C12 H12A 120.1 ?
C11 C12 H12A 120.1 ?
C12 C13 C14 119.0(4) ?
C12 C13 H13A 120.5 ?
C14 C13 H13A 120.5 ?
C13 C14 C15 119.1(4) ?
C13 C14 H14A 120.4 ?
C15 C14 H14A 120.4 ?
N3 C15 C14 122.3(4) ?
N3 C15 H15A 118.8 ?
C14 C15 H15A 118.8 ?
C8 N1 N2 109.7(3) ?
C8 N1 C7 126.2(3) ?
N2 N1 C7 124.0(3) ?
C10 N2 N1 105.9(3) ?
C10 N2 Pd1 113.4(2) ?
N1 N2 Pd1 140.6(2) ?
C15 N3 C11 118.3(4) ?
C15 N3 Pd1 126.5(3) ?
C11 N3 Pd1 115.0(3) ?

loop_
_geom_bond_atom_site_label_1
_geom_bond_atom_site_label_2
_geom_bond_distance
_geom_bond_publ_flag
Pd1 N3 2.048(3) yes
Pd1 N2 2.060(3) yes
Pd1 Cl2 2.2709(11) yes
Pd1 Cl1 2.2889(11) yes
C1 C2 1.367(5) ?
C1 C6 1.380(6) ?
C1 C7 1.506(5) ?
C2 C3 1.408(7) ?
C2 H2A 0.9300 ?
C3 C4 1.366(7) ?
C3 H3A 0.9300 ?
C4 C5 1.364(7) ?
C4 H4A 0.9300 ?
C5 C6 1.377(6) ?
C5 H5A 0.9300 ?
C6 H6A 0.9300 ?
C7 N1 1.462(5) ?
C7 H7A 0.9700 ?
C7 H7B 0.9700 ?
C8 C9 1.349(6) ?
C8 N1 1.350(5) ?
C8 H8A 0.9300 ?
C9 C10 1.393(5) ?
C9 H9A 0.9300 ?
C10 N2 1.349(5) ?
C10 C11 1.460(5) ?
C11 N3 1.354(5) ?
C11 C12 1.382(5) ?
C12 C13 1.362(6) ?
C12 H12A 0.9300 ?
C13 C14 1.372(7) ?
C13 H13A 0.9300 ?
C14 C15 1.382(6) ?
C14 H14A 0.9300 ?
C15 N3 1.334(5) ?
C15 H15A 0.9300 ?
N1 N2 1.353(4) ?

loop_
_geom_hbond_atom_site_label_D
_geom_hbond_atom_site_label_H
_geom_hbond_atom_site_label_A
_geom_hbond_site_symmetry_A
_geom_hbond_distance_DH
_geom_hbond_distance_HA
_geom_hbond_distance_DA
_geom_hbond_angle_DHA
_geom_hbond_publ_flag
C13 H13A Cg1 5_665 0.9300 2.5990 3.4635 154.86 yes
C9 H9A Cl2 1_545 0.9300 2.8300 3.721(5) 161.90 yes
C12 H12A Cl2 1_545 0.9300 2.7800 3.712(5) 175.70 yes

loop_
_geom_torsion_atom_site_label_1
_geom_torsion_atom_site_label_2
_geom_torsion_atom_site_label_3
_geom_torsion_atom_site_label_4
_geom_torsion
C6 C1 C2 C3 -0.8(7)
C7 C1 C2 C3 179.4(4)
C1 C2 C3 C4 0.3(8)
C2 C3 C4 C5 0.4(8)
C3 C4 C5 C6 -0.5(7)
C4 C5 C6 C1 -0.1(7)
C2 C1 C6 C5 0.7(6)
C7 C1 C6 C5 -179.5(4)
C2 C1 C7 N1 106.9(4)
C6 C1 C7 N1 -72.8(5)
N1 C8 C9 C10 -0.5(5)
C8 C9 C10 N2 0.1(5)
C8 C9 C10 C11 179.3(4)
N2 C10 C11 N3 -3.3(5)
C9 C10 C11 N3 177.6(4)
N2 C10 C11 C12 176.4(4)
C9 C10 C11 C12 -2.8(7)
N3 C11 C12 C13 0.2(6)
C10 C11 C12 C13 -179.5(4)
C11 C12 C13 C14 -1.3(7)
C12 C13 C14 C15 1.4(8)
C13 C14 C15 N3 -0.4(8)
C9 C8 N1 N2 0.7(5)
C9 C8 N1 C7 176.9(3)
C1 C7 N1 C8 -79.0(5)
C1 C7 N1 N2 96.7(4)
C9 C10 N2 N1 0.3(4)
C11 C10 N2 N1 -179.1(3)
C9 C10 N2 Pd1 179.8(3)
C11 C10 N2 Pd1 0.5(4)
C8 N1 N2 C10 -0.6(4)
C7 N1 N2 C10 -176.9(3)
C8 N1 N2 Pd1 -179.9(3)
C7 N1 N2 Pd1 3.7(6)
N3 Pd1 N2 C10 1.4(3)
Cl1 Pd1 N2 C10 -174.1(2)
N3 Pd1 N2 N1 -179.2(4)
Cl1 Pd1 N2 N1 5.2(4)
C14 C15 N3 C11 -0.7(7)
C14 C15 N3 Pd1 174.9(4)
C12 C11 N3 C15 0.9(6)
C10 C11 N3 C15 -179.5(4)
C12 C11 N3 Pd1 -175.2(3)
C10 C11 N3 Pd1 4.5(4)
N2 Pd1 N3 C15 -179.0(4)
Cl2 Pd1 N3 C15 1.6(4)
N2 Pd1 N3 C11 -3.3(3)
Cl2 Pd1 N3 C11 177.3(3)
